data_4126402
loop_
_publ_author_name
'Milner, Phillip J.'
'Siegelman, Rebecca L.'
'Forse, Alexander C.'
'Gonzalez, Miguel I.'
'Run\<cevski, Tom\<ce'
'Martell, Jeffrey D.'
'Reimer, Jeffrey A.'
'Long, Jeffrey R.'

_publ_section_title
;
 A Diaminopropane-Appended Metal--Organic Framework Enabling Efficient CO2
 Capture from Coal Flue Gas via a Mixed Adsorption Mechanism
;
_journal_name_full 'Journal of the American Chemical Society'
_journal_paper_doi 10.1021/jacs.7b07612
_journal_year 2017
_chemical_formula_moiety 'C25.39 H32.07 N3.52 O6 Zn2'
_chemical_formula_sum 'C25.39 H32.07 N3.52 O6 Zn2'
_chemical_formula_weight 616.59
_chemical_name_common Zn2(dobpdc)(mpn)1.758(C7H8)0.622
_space_group_crystal_system trigonal
_space_group_IT_number 152
_space_group_name_Hall 'P 31 2"'
_space_group_name_H-M_alt 'P 31 2 1'
_symmetry_space_group_name_Hall 'P 31 2"'
_symmetry_space_group_name_H-M 'P 31 2 1'
_atom_sites_solution_hydrogens geom
_atom_sites_solution_primary dual
_audit_creation_date 2017-05-21
_audit_creation_method
;
Olex2 1.2
(compiled Mar 28 2017 19:26:29 for OlexSys, GUI svn.r5337)
;
_cell_angle_alpha 90
_cell_angle_beta 90
_cell_angle_gamma 120
_cell_formula_units_Z 3
_cell_length_a 21.527(2)
_cell_length_b 21.527(2)
_cell_length_c 6.8199(8)
_cell_measurement_reflns_used 9373
_cell_measurement_temperature 100(2)
_cell_measurement_theta_max 44.268
_cell_measurement_theta_min 3.152
_cell_volume 2737.0(5)
_computing_cell_refinement 'SAINT v8.34A (Bruker, 2013)'
_computing_data_collection 'Bruker APEX3 Bruker-AXS, Madison WI'
_computing_data_reduction 'SAINT v8.34A (Bruker, 2013)'
_computing_molecular_graphics 'Olex2 (Dolomanov et al., 2009)'
_computing_publication_material 'Olex2 (Dolomanov et al., 2009)'
_computing_structure_refinement 'ShelXL (Sheldrick, 2015)'
_computing_structure_solution 'ShelXT (Sheldrick, 2015)'
_diffrn_ambient_temperature 100(2)
_diffrn_detector_area_resol_mean 10.42
_diffrn_measured_fraction_theta_full 0.996
_diffrn_measured_fraction_theta_max 0.998
_diffrn_measurement_device_type 'Bruker D8 with PHOTON 100 detector'
_diffrn_measurement_method '\f and \w shutterless scans'
_diffrn_radiation_monochromator 'silicon 111'
_diffrn_radiation_type synchrotron
_diffrn_radiation_wavelength 0.7749
_diffrn_reflns_av_R_equivalents 0.0596
_diffrn_reflns_av_unetI/netI 0.0332
_diffrn_reflns_Laue_measured_fraction_full 0.996
_diffrn_reflns_Laue_measured_fraction_max 0.998
_diffrn_reflns_limit_h_max 32
_diffrn_reflns_limit_h_min -32
_diffrn_reflns_limit_k_max 32
_diffrn_reflns_limit_k_min -32
_diffrn_reflns_limit_l_max 10
_diffrn_reflns_limit_l_min -10
_diffrn_reflns_number 46798
_diffrn_reflns_point_group_measured_fraction_full 0.997
_diffrn_reflns_point_group_measured_fraction_max 0.999
_diffrn_reflns_theta_full 27.706
_diffrn_reflns_theta_max 35.278
_diffrn_reflns_theta_min 3.152
_diffrn_source
;
Advanced Light Source, station 11.3.1
;
_diffrn_standards_number 0
_exptl_absorpt_coefficient_mu 1.701
_exptl_absorpt_correction_T_max 0.914
_exptl_absorpt_correction_T_min 0.703
_exptl_absorpt_correction_type multi-scan
_exptl_absorpt_process_details
;
SADABS-2014/2 (Bruker,2014) was used for absorption correction.
wR2(int) was 0.1546 before and 0.0995 after correction.
The Ratio of minimum to maximum transmission is 0.7691.
The \l/2 correction factor is Not present.
;
_exptl_crystal_colour 'pale yellow'
_exptl_crystal_colour_primary 'pale yellow'
_exptl_crystal_density_diffrn 1.122
_exptl_crystal_density_method 'not measured'
_exptl_crystal_description prism
_exptl_crystal_F_000 956
_exptl_crystal_size_max 0.214
_exptl_crystal_size_mid 0.054
_exptl_crystal_size_min 0.054
_refine_diff_density_max 1.117
_refine_diff_density_min -2.818
_refine_diff_density_rms 0.137
_refine_ls_abs_structure_details
;
 Refined as an inversion twin.
;
_refine_ls_abs_structure_Flack 0.36(2)
_refine_ls_extinction_method none
_refine_ls_goodness_of_fit_ref 1.238
_refine_ls_hydrogen_treatment constr
_refine_ls_matrix_type full
_refine_ls_number_parameters 256
_refine_ls_number_reflns 6333
_refine_ls_number_restraints 184
_refine_ls_restrained_S_all 1.225
_refine_ls_R_factor_all 0.0583
_refine_ls_R_factor_gt 0.0574
_refine_ls_shift/su_max 0.000
_refine_ls_shift/su_mean 0.000
_refine_ls_structure_factor_coef Fsqd
_refine_ls_weighting_details 'w=1/[\s^2^(Fo^2^)+(0.0290P)^2^+9.7772P] where P=(Fo^2^+2Fc^2^)/3'
_refine_ls_weighting_scheme calc
_refine_ls_wR_factor_gt 0.1414
_refine_ls_wR_factor_ref 0.1418
_reflns_Friedel_coverage 0.872
_reflns_Friedel_fraction_full 0.999
_reflns_Friedel_fraction_max 0.999
_reflns_number_gt 6206
_reflns_number_total 6333
_reflns_threshold_expression 'I > 2\s(I)'
_cod_data_source_file ja7b07612_si_003.cif
_cod_data_source_block rls113s
_cod_original_cell_volume 2737.0(7)
_cod_database_code 4126402
_shelx_shelxl_version_number 2016/6
_shelx_space_group_comment
;
The symmetry employed for this shelxl refinement is uniquely defined
by the following loop, which should always be used as a source of
symmetry information in preference to the above space-group names.
They are only intended as comments.
;
_shelx_estimated_absorpt_t_max 0.914
_shelx_estimated_absorpt_t_min 0.712
_olex2_refinement_description
;
1. Twinned data refinement
 Scales: 0.64(2)
 0.36(2)
2. Fixed Uiso
 At 1.2 times of:
  All C(H) groups, All C(H,H) groups, All N(H,H,H) groups, All N(H,H,H,H) groups
 At 1.5 times of:
  All C(H,H,H) groups
3. Restrained distances
 C11-C17
 1.51 with sigma of 0.02
 C10A-C9A \\sim C9B-C8B
 with sigma of 0.02
 C17-C12 \\sim C17-C16
 with sigma of 0.02
4. Restrained planarity
 C16, C15, C14, C13, C12, C11, C17
 with sigma of 0.1
5. Uiso/Uaniso restraints and constraints
N1 \\sim N2B \\sim C7B \\sim C8B \\sim C9B \\sim C10B: within 2A with sigma of
0.01 and sigma for terminal atoms of 0.02
C16 \\sim C13 \\sim C12 \\sim C11 \\sim C17: within 2A with sigma of 0.01 and
sigma for terminal atoms of 0.02
C16 \\sim C15 \\sim C14 \\sim C13 \\sim C12 \\sim C11 \\sim C17: within 2A with
sigma of 0.04 and sigma for terminal atoms of 0.08
6. Rigid body (RIGU) restrains
 N1, N2A, C8A, C9A, C10A, C11A
 with sigma for 1-2 distances of 0.004 and sigma for 1-3 distances of 0.004
 N1, N2B, C7B, C8B, C9B, C10B
 with sigma for 1-2 distances of 0.004 and sigma for 1-3 distances of 0.004
 C16, C15, C14, C13, C12, C11, C17
 with sigma for 1-2 distances of 0.004 and sigma for 1-3 distances of 0.004
7. Others
 Fixed Sof: H1AA(0.571) H1AB(0.571) H1BC(0.308) H1BD(0.308) N2A(0.571)
 H2AA(0.381) H2AB(0.381) H2AC(0.381) C8A(0.571) H8AA(0.571) H8AB(0.571)
 C9A(0.571) H9A(0.571) C10A(0.571) H10A(0.571) H10B(0.571) H10C(0.571)
 C11A(0.571) H11A(0.571) H11B(0.571) N2B(0.308) H2BA(0.205) H2BB(0.205)
 H2BC(0.205) C7B(0.308) H7BA(0.308) H7BB(0.308) C8B(0.308) H8B(0.308)
 C9B(0.308) H9BA(0.308) H9BB(0.308) H9BC(0.308) C10B(0.308) H10D(0.308)
 H10E(0.308) C16(0.311) H16(0.311) C15(0.311) H15(0.311) C14(0.311) H14(0.311)
 C13(0.311) H13(0.311) C12(0.311) H12(0.311) C11(0.311) C17(0.311) H17A(0.311)
 H17B(0.311) H17C(0.311)
8.a Ternary CH refined with riding coordinates:
 C9A(H9A), C8B(H8B)
8.b Secondary CH2 refined with riding coordinates:
 N1(H1AA,H1AB), N1(H1BC,H1BD), C8A(H8AA,H8AB), C11A(H11A,H11B), C7B(H7BA,H7BB),
  C10B(H10D,H10E)
8.c Aromatic/amide H refined with riding coordinates:
 C3(H3), C4(H4), C6(H6), C16(H16), C15(H15), C14(H14), C13(H13), C12(H12)
8.d Fitted hexagon refined as free rotating group:
 C16(C15,C14,C13,C12,C11)
8.e Idealised Me refined as rotating group:
 N2A(H2AA,H2AB,H2AC), C10A(H10A,H10B,H10C), N2B(H2BA,H2BB,H2BC), C9B(H9BA,H9BB,
 H9BC), C17(H17A,H17B,H17C)
;
_olex2_submission_special_instructions 'No special instructions were received'

loop_
_space_group_symop_operation_xyz
'x, y, z'
'-y, x-y, z+1/3'
'-x+y, -x, z+2/3'
'y, x, -z'
'x-y, -y, -z+2/3'
'-x, -x+y, -z+1/3'

loop_
_atom_site_label
_atom_site_type_symbol
_atom_site_fract_x
_atom_site_fract_y
_atom_site_fract_z
_atom_site_U_iso_or_equiv
_atom_site_adp_type
_atom_site_occupancy
_atom_site_site_symmetry_order
_atom_site_calc_flag
_atom_site_refinement_flags_posn
_atom_site_refinement_flags_adp
_atom_site_refinement_flags_occupancy
_atom_site_disorder_assembly
_atom_site_disorder_group
Zn1 Zn 0.60681(3) 0.27497(3) 0.35266(6) 0.00959(12) Uani 1 1 d . . . . .
O1 O 0.57889(19) 0.33876(18) 0.2013(5) 0.0097(6) Uani 1 1 d . . . . .
O2 O 0.64373(19) 0.35726(17) 0.5618(4) 0.0089(5) Uani 1 1 d . . . . .
O3 O 0.61497(19) 0.40968(19) 0.7964(5) 0.0111(6) Uani 1 1 d . . . . .
N1 N 0.5057(3) 0.2027(3) 0.4770(8) 0.0248(10) Uani 1 1 d . U . . .
H1AA H 0.496934 0.158133 0.442742 0.030 Uiso 0.571 1 calc R . P A 1
H1AB H 0.512830 0.206058 0.609005 0.030 Uiso 0.571 1 calc R . P A 1
H1BC H 0.473082 0.187883 0.377862 0.030 Uiso 0.308 1 calc R . P B 2
H1BD H 0.507943 0.163473 0.516743 0.030 Uiso 0.308 1 calc R . P B 2
C1 C 0.5601(3) 0.3945(3) 0.4882(6) 0.0095(7) Uani 1 1 d . . . . .
C2 C 0.5484(3) 0.3720(3) 0.2890(6) 0.0093(7) Uani 1 1 d . . . . .
C3 C 0.5021(3) 0.3865(3) 0.1778(6) 0.0144(8) Uani 1 1 d . . . . .
H3 H 0.494995 0.373633 0.043018 0.017 Uiso 1 1 calc R . . . .
C4 C 0.4665(3) 0.4191(3) 0.2589(7) 0.0156(9) Uani 1 1 d . . . . .
H4 H 0.435126 0.427444 0.179607 0.019 Uiso 1 1 calc R . . . .
C5 C 0.4762(3) 0.4399(3) 0.4567(7) 0.0129(8) Uani 1 1 d . . . . .
C6 C 0.5230(3) 0.4272(3) 0.5653(7) 0.0127(8) Uani 1 1 d . . . . .
H6 H 0.530488 0.441355 0.699058 0.015 Uiso 1 1 calc R . . . .
C7 C 0.6095(2) 0.3861(2) 0.6231(6) 0.0078(7) Uani 1 1 d . . . . .
N2A N 0.4712(5) 0.2210(6) 0.8868(12) 0.028(2) Uani 0.571 1 d . U P C 1
H2AA H 0.505626 0.229496 0.796192 0.034 Uiso 0.381 1 calc GR . P C 1
H2AB H 0.455126 0.176895 0.940994 0.034 Uiso 0.381 1 calc GR . P C 1
H2AC H 0.490034 0.255019 0.982206 0.034 Uiso 0.381 1 calc GR . P C 1
C8A C 0.4386(5) 0.2015(5) 0.4472(13) 0.0179(17) Uani 0.571 1 d . U P C 1
H8AA H 0.413918 0.169617 0.334522 0.021 Uiso 0.571 1 calc R . P C 1
H8AB H 0.449997 0.250474 0.408703 0.021 Uiso 0.571 1 calc R . P C 1
C9A C 0.3860(6) 0.1780(8) 0.6153(19) 0.034(3) Uani 0.571 1 d D U P C 1
H9A H 0.370716 0.127252 0.650831 0.041 Uiso 0.571 1 calc R . P C 1
C10A C 0.3184(10) 0.1821(16) 0.535(3) 0.079(8) Uani 0.571 1 d D U P C 1
H10A H 0.324587 0.229462 0.564057 0.118 Uiso 0.571 1 calc GR . P C 1
H10B H 0.274629 0.144994 0.598005 0.118 Uiso 0.571 1 calc GR . P C 1
H10C H 0.314579 0.174485 0.392494 0.118 Uiso 0.571 1 calc GR . P C 1
C11A C 0.4120(6) 0.2233(9) 0.7926(18) 0.035(3) Uani 0.571 1 d . U P C 1
H11A H 0.427535 0.273538 0.756189 0.041 Uiso 0.571 1 calc R . P C 1
H11B H 0.371942 0.207225 0.887149 0.041 Uiso 0.571 1 calc R . P C 1
N2B N 0.4383(10) 0.1988(11) 1.059(3) 0.034(4) Uani 0.308 1 d . U P C 2
H2BA H 0.475735 0.244621 1.056236 0.041 Uiso 0.205 1 calc GR . P C 2
H2BB H 0.454891 0.167690 1.043645 0.041 Uiso 0.205 1 calc GR . P C 2
H2BC H 0.415353 0.190508 1.176784 0.041 Uiso 0.205 1 calc GR . P C 2
C7B C 0.4753(12) 0.2232(13) 0.641(3) 0.034(4) Uani 0.308 1 d . U P C 2
H7BA H 0.507742 0.234630 0.755289 0.041 Uiso 0.308 1 calc R . P C 2
H7BB H 0.475818 0.267941 0.604366 0.041 Uiso 0.308 1 calc R . P C 2
C8B C 0.4029(12) 0.1717(18) 0.706(4) 0.040(4) Uani 0.308 1 d D U P C 2
H8B H 0.398349 0.123101 0.707441 0.048 Uiso 0.308 1 calc R . P C 2
C9B C 0.3433(17) 0.169(2) 0.561(5) 0.056(7) Uani 0.308 1 d D U P C 2
H9BA H 0.350979 0.155953 0.429095 0.085 Uiso 0.308 1 calc GR . P C 2
H9BB H 0.346642 0.215868 0.557626 0.085 Uiso 0.308 1 calc GR . P C 2
H9BC H 0.295638 0.132733 0.607926 0.085 Uiso 0.308 1 calc GR . P C 2
C10B C 0.3914(14) 0.1892(16) 0.911(4) 0.041(5) Uani 0.308 1 d . U P C 2
H10D H 0.388481 0.233596 0.903710 0.049 Uiso 0.308 1 calc R . P C 2
H10E H 0.343574 0.150434 0.953428 0.049 Uiso 0.308 1 calc R . P C 2
C16 C 0.2675(14) -0.0123(16) 0.414(6) 0.111(14) Uani 0.311 1 d D U P D -1
H16 H 0.223268 -0.012855 0.426997 0.133 Uiso 0.311 1 calc R . P D -1
C15 C 0.2966(17) -0.0290(15) 0.573(5) 0.117(15) Uani 0.311 1 d G U P D -1
H15 H 0.272356 -0.041009 0.695419 0.141 Uiso 0.311 1 calc R . P D -1
C14 C 0.3613(16) -0.0281(13) 0.553(6) 0.113(15) Uani 0.311 1 d G U P D -1
H14 H 0.381277 -0.039532 0.662224 0.136 Uiso 0.311 1 calc R . P D -1
C13 C 0.3969(12) -0.0105(15) 0.374(7) 0.110(14) Uani 0.311 1 d G U P D -1
H13 H 0.441109 -0.009902 0.360606 0.132 Uiso 0.311 1 calc R . P D -1
C12 C 0.3677(14) 0.0062(15) 0.215(6) 0.112(13) Uani 0.311 1 d DG U P D -1
H12 H 0.392023 0.018252 0.092183 0.134 Uiso 0.311 1 calc R . P D -1
C11 C 0.3030(14) 0.0053(15) 0.234(5) 0.114(13) Uani 0.311 1 d DG U P D -1
C17 C 0.270(2) 0.020(3) 0.056(7) 0.153(18) Uani 0.311 1 d D U P D -1
H17A H 0.226496 0.019870 0.094956 0.230 Uiso 0.311 1 calc GR . P D -1
H17B H 0.258236 -0.018192 -0.041263 0.230 Uiso 0.311 1 calc GR . P D -1
H17C H 0.304523 0.066186 -0.000109 0.230 Uiso 0.311 1 calc GR . P D -1

loop_
_atom_site_aniso_label
_atom_site_aniso_U_11
_atom_site_aniso_U_22
_atom_site_aniso_U_33
_atom_site_aniso_U_23
_atom_site_aniso_U_13
_atom_site_aniso_U_12
Zn1 0.0138(2) 0.0104(2) 0.00485(18) -0.00041(16) 0.00030(17) 0.0062(2)
O1 0.0152(15) 0.0133(15) 0.0068(12) -0.0040(11) 0.0002(11) 0.0118(12)
O2 0.0104(15) 0.0144(13) 0.0055(11) -0.0044(10) -0.0040(11) 0.0089(13)
O3 0.0183(16) 0.0183(16) 0.0032(12) -0.0025(11) -0.0021(11) 0.0139(14)
N1 0.020(2) 0.025(2) 0.023(2) 0.0048(18) 0.0078(18) 0.0061(19)
C1 0.0129(19) 0.017(2) 0.0041(16) -0.0023(14) -0.0016(14) 0.0118(17)
C2 0.0134(19) 0.0150(19) 0.0053(16) -0.0005(14) 0.0000(14) 0.0116(16)
C3 0.022(2) 0.027(2) 0.0055(16) -0.0018(16) -0.0017(16) 0.020(2)
C4 0.022(2) 0.030(3) 0.0070(17) -0.0020(18) -0.0032(17) 0.022(2)
C5 0.021(2) 0.022(2) 0.0062(16) -0.0012(15) -0.0001(15) 0.0179(19)
C6 0.021(2) 0.018(2) 0.0071(18) -0.0002(15) 0.0017(16) 0.0155(19)
C7 0.0081(17) 0.0094(17) 0.0064(17) 0.0006(13) 0.0003(13) 0.0049(15)
N2A 0.024(4) 0.046(6) 0.012(3) -0.007(3) 0.001(3) 0.016(4)
C8A 0.010(3) 0.021(4) 0.017(3) 0.002(3) 0.001(3) 0.003(3)
C9A 0.016(4) 0.047(7) 0.027(5) -0.009(5) -0.002(4) 0.006(4)
C10A 0.033(8) 0.17(3) 0.045(9) -0.030(12) -0.015(7) 0.061(12)
C11A 0.019(5) 0.059(8) 0.027(5) -0.016(5) -0.002(4) 0.020(5)
N2B 0.029(8) 0.031(9) 0.025(7) -0.005(7) 0.006(6) 0.003(7)
C7B 0.024(6) 0.040(8) 0.026(7) 0.001(6) 0.007(5) 0.007(6)
C8B 0.025(6) 0.050(9) 0.032(7) -0.005(8) 0.004(6) 0.008(7)
C9B 0.031(11) 0.081(18) 0.046(12) -0.021(13) -0.012(10) 0.019(12)
C10B 0.030(8) 0.046(10) 0.033(7) -0.008(8) 0.001(6) 0.008(8)
C16 0.082(17) 0.039(13) 0.23(4) -0.048(19) -0.092(19) 0.043(14)
C15 0.11(2) 0.050(19) 0.22(4) -0.05(2) -0.09(2) 0.057(19)
C14 0.11(2) 0.036(17) 0.22(4) -0.06(2) -0.10(2) 0.052(18)
C13 0.068(15) 0.038(15) 0.23(4) -0.051(19) -0.10(2) 0.032(14)
C12 0.080(15) 0.033(13) 0.23(4) -0.049(19) -0.093(19) 0.032(13)
C11 0.082(16) 0.041(13) 0.23(4) -0.044(19) -0.097(19) 0.038(13)
C17 0.12(2) 0.08(2) 0.25(4) -0.02(3) -0.11(3) 0.04(2)

loop_
_atom_type_symbol
_atom_type_description
_atom_type_scat_dispersion_real
_atom_type_scat_dispersion_imag
_atom_type_scat_source
C C 0.0040 0.0020 'ANOMDisVal Program in PLATON Spek, A. L. J. Appl. Crystallogr. 2003, 36, 7-13'
H H 0.0000 0.0000 'ANOMDisVal Program in PLATON Spek, A. L. J. Appl. Crystallogr. 2003, 36, 7-13'
N N 0.0080 0.0040 'ANOMDisVal Program in PLATON Spek, A. L. J. Appl. Crystallogr. 2003, 36, 7-13'
O O 0.0130 0.0070 'ANOMDisVal Program in PLATON Spek, A. L. J. Appl. Crystallogr. 2003, 36, 7-13'
Zn Zn 0.2280 1.6720 'ANOMDisVal Program in PLATON Spek, A. L. J. Appl. Crystallogr. 2003, 36, 7-13'

loop_
_geom_angle_atom_site_label_1
_geom_angle_atom_site_label_2
_geom_angle_atom_site_label_3
_geom_angle
_geom_angle_site_symmetry_1
_geom_angle_site_symmetry_3
O1 Zn1 O1 162.36(12) . 2_655
O1 Zn1 O2 87.99(12) 2_655 3_664
O1 Zn1 O2 79.33(12) . 3_664
O1 Zn1 O2 83.68(13) . .
O1 Zn1 O2 81.69(12) 2_655 .
O1 Zn1 O3 96.70(14) . 2_654
O1 Zn1 N1 99.05(19) . .
O1 Zn1 N1 93.04(18) 2_655 .
O2 Zn1 O2 77.88(3) . 3_664
O2 Zn1 N1 99.47(18) . .
O3 Zn1 O1 95.83(14) 2_654 2_655
O3 Zn1 O2 169.13(14) 2_654 .
O3 Zn1 O2 91.49(13) 2_654 3_664
O3 Zn1 N1 91.20(18) 2_654 .
N1 Zn1 O2 177.00(18) . 3_664
Zn1 O1 Zn1 100.42(14) . 3_664
C2 O1 Zn1 121.9(3) . 3_664
C2 O1 Zn1 121.8(3) . .
Zn1 O2 Zn1 93.62(13) . 2_655
C7 O2 Zn1 125.4(3) . .
C7 O2 Zn1 136.1(3) . 2_655
C7 O3 Zn1 125.0(3) . 3_665
Zn1 N1 H1AA 105.5 . .
Zn1 N1 H1AB 105.5 . .
Zn1 N1 H1BC 106.8 . .
Zn1 N1 H1BD 106.8 . .
H1AA N1 H1AB 106.1 . .
H1BC N1 H1BD 106.7 . .
C8A N1 Zn1 127.3(5) . .
C8A N1 H1AA 105.5 . .
C8A N1 H1AB 105.5 . .
C7B N1 Zn1 122.1(10) . .
C7B N1 H1BC 106.8 . .
C7B N1 H1BD 106.8 . .
C2 C1 C7 124.4(4) . .
C6 C1 C2 118.8(4) . .
C6 C1 C7 116.8(4) . .
O1 C2 C1 124.2(4) . .
O1 C2 C3 118.2(4) . .
C3 C2 C1 117.6(4) . .
C2 C3 H3 119.0 . .
C4 C3 C2 122.0(4) . .
C4 C3 H3 119.0 . .
C3 C4 H4 119.6 . .
C3 C4 C5 120.9(4) . .
C5 C4 H4 119.6 . .
C4 C5 C5 121.3(5) . 4_556
C6 C5 C4 117.2(4) . .
C6 C5 C5 121.4(5) . 4_556
C1 C6 H6 118.3 . .
C5 C6 C1 123.5(4) . .
C5 C6 H6 118.3 . .
O2 C7 O3 123.5(4) . .
O2 C7 C1 119.3(4) . .
O3 C7 C1 117.2(4) . .
H2AA N2A H2AB 109.5 . .
H2AA N2A H2AC 109.5 . .
H2AB N2A H2AC 109.5 . .
C11A N2A H2AA 109.5 . .
C11A N2A H2AB 109.5 . .
C11A N2A H2AC 109.5 . .
N1 C8A H8AA 107.7 . .
N1 C8A H8AB 107.7 . .
N1 C8A C9A 118.3(8) . .
H8AA C8A H8AB 107.1 . .
C9A C8A H8AA 107.7 . .
C9A C8A H8AB 107.7 . .
C8A C9A H9A 109.4 . .
C8A C9A C10A 105.7(12) . .
C10A C9A H9A 109.4 . .
C11A C9A C8A 115.3(10) . .
C11A C9A H9A 109.4 . .
C11A C9A C10A 107.4(13) . .
C9A C10A H10A 109.5 . .
C9A C10A H10B 109.5 . .
C9A C10A H10C 109.5 . .
H10A C10A H10B 109.5 . .
H10A C10A H10C 109.5 . .
H10B C10A H10C 109.5 . .
N2A C11A C9A 112.8(11) . .
N2A C11A H11A 109.0 . .
N2A C11A H11B 109.0 . .
C9A C11A H11A 109.0 . .
C9A C11A H11B 109.0 . .
H11A C11A H11B 107.8 . .
H2BA N2B H2BB 109.5 . .
H2BA N2B H2BC 109.5 . .
H2BB N2B H2BC 109.5 . .
C10B N2B H2BA 109.5 . .
C10B N2B H2BB 109.5 . .
C10B N2B H2BC 109.5 . .
N1 C7B H7BA 107.8 . .
N1 C7B H7BB 107.8 . .
H7BA C7B H7BB 107.2 . .
C8B C7B N1 118(2) . .
C8B C7B H7BA 107.8 . .
C8B C7B H7BB 107.8 . .
C7B C8B H8B 108.0 . .
C7B C8B C9B 112(2) . .
C7B C8B C10B 110(2) . .
C9B C8B H8B 108.0 . .
C10B C8B H8B 108.0 . .
C10B C8B C9B 111(2) . .
C8B C9B H9BA 109.5 . .
C8B C9B H9BB 109.5 . .
C8B C9B H9BC 109.5 . .
H9BA C9B H9BB 109.5 . .
H9BA C9B H9BC 109.5 . .
H9BB C9B H9BC 109.5 . .
N2B C10B C8B 122(2) . .
N2B C10B H10D 106.9 . .
N2B C10B H10E 106.9 . .
C8B C10B H10D 106.9 . .
C8B C10B H10E 106.9 . .
H10D C10B H10E 106.7 . .
C15 C16 H16 120.0 . .
C15 C16 C11 120.0 . .
C11 C16 H16 120.0 . .
C16 C15 H15 120.0 . .
C16 C15 C14 120.0 . .
C14 C15 H15 120.0 . .
C15 C14 H14 120.0 . .
C13 C14 C15 120.0 . .
C13 C14 H14 120.0 . .
C14 C13 H13 120.0 . .
C14 C13 C12 120.0 . .
C12 C13 H13 120.0 . .
C13 C12 H12 120.0 . .
C11 C12 C13 120.0 . .
C11 C12 H12 120.0 . .
C16 C11 C17 120.8(11) . .
C12 C11 C16 120.0 . .
C12 C11 C17 119.1(11) . .
C11 C17 H17A 109.5 . .
C11 C17 H17B 109.5 . .
C11 C17 H17C 109.5 . .
H17A C17 H17B 109.5 . .
H17A C17 H17C 109.5 . .
H17B C17 H17C 109.5 . .

loop_
_geom_bond_atom_site_label_1
_geom_bond_atom_site_label_2
_geom_bond_distance
_geom_bond_site_symmetry_2
Zn1 O1 2.034(3) .
Zn1 O1 2.087(3) 2_655
Zn1 O2 2.245(3) 3_664
Zn1 O2 2.097(3) .
Zn1 O3 2.038(3) 2_654
Zn1 N1 2.119(5) .
O1 C2 1.331(5) .
O2 C7 1.249(5) .
O3 C7 1.268(5) .
N1 H1AA 0.9100 .
N1 H1AB 0.9100 .
N1 H1BC 0.9100 .
N1 H1BD 0.9100 .
N1 C8A 1.448(11) .
N1 C7B 1.47(2) .
C1 C2 1.422(6) .
C1 C6 1.403(6) .
C1 C7 1.485(6) .
C2 C3 1.407(6) .
C3 H3 0.9500 .
C3 C4 1.386(6) .
C4 H4 0.9500 .
C4 C5 1.403(6) .
C5 C5 1.477(9) 4_556
C5 C6 1.384(6) .
C6 H6 0.9500 .
N2A H2AA 0.9100 .
N2A H2AB 0.9100 .
N2A H2AC 0.9100 .
N2A C11A 1.451(15) .
C8A H8AA 0.9900 .
C8A H8AB 0.9900 .
C8A C9A 1.510(15) .
C9A H9A 1.0000 .
C9A C10A 1.60(2) .
C9A C11A 1.477(17) .
C10A H10A 0.9800 .
C10A H10B 0.9800 .
C10A H10C 0.9800 .
C11A H11A 0.9900 .
C11A H11B 0.9900 .
N2B H2BA 0.9100 .
N2B H2BB 0.9100 .
N2B H2BC 0.9100 .
N2B C10B 1.37(3) .
C7B H7BA 0.9900 .
C7B H7BB 0.9900 .
C7B C8B 1.46(3) .
C8B H8B 1.0000 .
C8B C9B 1.60(3) .
C8B C10B 1.50(3) .
C9B H9BA 0.9800 .
C9B H9BB 0.9800 .
C9B H9BC 0.9800 .
C10B H10D 0.9900 .
C10B H10E 0.9900 .
C16 H16 0.9500 .
C16 C15 1.3900 .
C16 C11 1.3900 .
C15 H15 0.9500 .
C15 C14 1.3900 .
C14 H14 0.9500 .
C14 C13 1.3900 .
C13 H13 0.9500 .
C13 C12 1.3900 .
C12 H12 0.9500 .
C12 C11 1.3900 .
C11 C17 1.51(3) .
C17 H17A 0.9800 .
C17 H17B 0.9800 .
C17 H17C 0.9800 .

loop_
_geom_hbond_atom_site_label_D
_geom_hbond_atom_site_label_H
_geom_hbond_atom_site_label_A
_geom_hbond_distance_DH
_geom_hbond_distance_HA
_geom_hbond_distance_DA
_geom_hbond_angle_DHA
_geom_hbond_site_symmetry_A
N1 H1AB N2A 0.91 2.19 2.968(10) 143.5 .
N1 H1BC N2B 0.91 2.35 3.18(2) 151.8 1_554
N2A H2AA O2 0.91 2.66 3.228(10) 121.7 2_655
N2A H2AC O1 0.91 2.39 3.244(10) 157.3 1_556
N2B H2BA O1 0.91 2.35 3.171(19) 150.3 1_556

loop_
_geom_torsion_atom_site_label_1
_geom_torsion_atom_site_label_2
_geom_torsion_atom_site_label_3
_geom_torsion_atom_site_label_4
_geom_torsion
_geom_torsion_site_symmetry_1
_geom_torsion_site_symmetry_4
Zn1 O1 C2 C1 29.4(6) . .
Zn1 O1 C2 C1 -100.1(5) 3_664 .
Zn1 O1 C2 C3 -151.2(4) . .
Zn1 O1 C2 C3 79.3(5) 3_664 .
Zn1 O2 C7 O3 -0.7(7) 2_655 .
Zn1 O2 C7 O3 147.4(4) . .
Zn1 O2 C7 C1 178.6(3) 2_655 .
Zn1 O2 C7 C1 -33.3(6) . .
Zn1 O3 C7 O2 -9.3(6) 3_665 .
Zn1 O3 C7 C1 171.4(3) 3_665 .
Zn1 N1 C8A C9A -146.7(8) . .
Zn1 N1 C7B C8B 175.0(18) . .
O1 C2 C3 C4 178.1(5) . .
N1 C8A C9A C10A -179.5(13) . .
N1 C8A C9A C11A 62.1(16) . .
N1 C7B C8B C9B -77(3) . .
N1 C7B C8B C10B 160(2) . .
C1 C2 C3 C4 -2.4(8) . .
C2 C1 C6 C5 -1.0(8) . .
C2 C1 C7 O2 -0.2(7) . .
C2 C1 C7 O3 179.1(5) . .
C2 C3 C4 C5 0.8(9) . .
C3 C4 C5 C5 178.5(4) . 4_556
C3 C4 C5 C6 0.7(8) . .
C4 C5 C6 C1 -0.6(8) . .
C5 C5 C6 C1 -178.4(4) 4_556 .
C6 C1 C2 O1 -178.1(5) . .
C6 C1 C2 C3 2.5(7) . .
C6 C1 C7 O2 179.9(4) . .
C6 C1 C7 O3 -0.7(7) . .
C7 C1 C2 O1 2.0(8) . .
C7 C1 C2 C3 -177.4(5) . .
C7 C1 C6 C5 178.8(5) . .
C8A C9A C11A N2A -65.8(17) . .
C10A C9A C11A N2A 176.8(14) . .
C7B C8B C10B N2B -52(4) . .
C9B C8B C10B N2B -176(3) . .
C16 C15 C14 C13 0.0 . .
C15 C16 C11 C12 0.0 . .
C15 C16 C11 C17 176(3) . .
C15 C14 C13 C12 0.0 . .
C14 C13 C12 C11 0.0 . .
C13 C12 C11 C16 0.0 . .
C13 C12 C11 C17 -177(2) . .
C11 C16 C15 C14 0.0 . .

loop_
_twin_individual_id
_twin_individual_mass_fraction_refined
1 0.64(2)
2 0.36(2)
